data_4515745
loop_
_publ_author_name
'Tinnermann, Hendrik'
'Nicholls, Leo D. M.'
'Johannsen, Tim'
'Wille, Christian'
'Golz, Christopher'
'Goddard, Richard'
'Alcarazo, Manuel'

_publ_section_title
;
 N-Arylpyridiniophosphines: Synthesis, Structure, and Applications in
 Au(I) Catalysis
;
_journal_issue 11
_journal_name_full 'ACS Catalysis'
_journal_page_first 10457
_journal_paper_doi 10.1021/acscatal.8b03271
_journal_volume 8
_journal_year 2018
_chemical_compound_source 'dichloromthane, tetrahydrofuran'
_chemical_formula_moiety 'C30 H21 F12 N P, F6 Sb'
_chemical_formula_sum 'C30 H21 F18 N P Sb'
_chemical_formula_weight 890.20
_chemical_name_systematic
;
 N-(2,4,6-trimethyl-phenyl)-2-di-(3,5-ditrifluoromethylphenyl)-
 phosphinyl-pyridinium hexafluoroantimonate
;
_space_group_crystal_system monoclinic
_space_group_IT_number 15
_space_group_name_Hall '-C 2yc'
_space_group_name_H-M_alt 'C 1 2/c 1'
_atom_sites_solution_hydrogens geom
_atom_sites_solution_primary dual
_atom_sites_solution_secondary difmap
_audit_block_code WID-WA-059_8797_100_K
_audit_creation_date 2014-06-04
_audit_creation_method SHELXL-2018/1
_cell_angle_alpha 90
_cell_angle_beta 95.017(2)
_cell_angle_gamma 90
_cell_formula_units_Z 8
_cell_length_a 27.034(4)
_cell_length_b 8.1387(11)
_cell_length_c 29.826(4)
_cell_measurement_reflns_used 9664
_cell_measurement_temperature 100(2)
_cell_measurement_theta_max 28.3013
_cell_measurement_theta_min 2.6860
_cell_volume 6537.2(16)
_computing_cell_refinement 'SAINT software (Bruker AXS, 2004)'
_computing_data_collection 'APEX2 (Bruker AXS, 2005-2013)'
_computing_data_reduction 'SAINT software (Bruker AXS, 2004)'
_computing_molecular_graphics 'DIAMOND (Crystal Impact GbR, 1997-2012)'
_computing_structure_refinement 'SHELXL (G. M. Sheldrick, 2015)'
_computing_structure_solution 'SHELXT (G. M. Sheldrick, 2015)'
_diffrn_ambient_temperature 100(2)
_diffrn_detector_area_resol_mean 66.67
_diffrn_measured_fraction_theta_full 0.999
_diffrn_measured_fraction_theta_max 0.997
_diffrn_measurement_device_type 'Bruker-AXS Kappa Mach3 APEX-II'
_diffrn_measurement_method 'CCD \f- and \w-scans'
_diffrn_radiation_monochromator 'Incoatec Helios mirrors'
_diffrn_radiation_type Mo-K\a
_diffrn_radiation_wavelength 0.71073
_diffrn_reflns_av_R_equivalents 0.0404
_diffrn_reflns_av_unetI/netI 0.0217
_diffrn_reflns_Laue_measured_fraction_full 0.999
_diffrn_reflns_Laue_measured_fraction_max 0.997
_diffrn_reflns_limit_h_max 36
_diffrn_reflns_limit_h_min -36
_diffrn_reflns_limit_k_max 10
_diffrn_reflns_limit_k_min -10
_diffrn_reflns_limit_l_max 39
_diffrn_reflns_limit_l_min -39
_diffrn_reflns_number 71231
_diffrn_reflns_point_group_measured_fraction_full 0.999
_diffrn_reflns_point_group_measured_fraction_max 0.997
_diffrn_reflns_theta_full 25.242
_diffrn_reflns_theta_max 28.312
_diffrn_reflns_theta_min 2.614
_diffrn_source 1\mS
_exptl_absorpt_coefficient_mu 1.020
_exptl_absorpt_correction_T_max 0.98858
_exptl_absorpt_correction_T_min 0.95105
_exptl_absorpt_correction_type gaussian
_exptl_absorpt_process_details 'SADABS (Bruker AXS, 2012)'
_exptl_crystal_colour yellow
_exptl_crystal_density_diffrn 1.809
_exptl_crystal_description prism
_exptl_crystal_F_000 3488
_exptl_crystal_size_max 0.320
_exptl_crystal_size_mid 0.195
_exptl_crystal_size_min 0.080
_refine_diff_density_max 1.338
_refine_diff_density_min -1.327
_refine_diff_density_rms 0.119
_refine_ls_extinction_method none
_refine_ls_goodness_of_fit_ref 1.252
_refine_ls_hydrogen_treatment constr
_refine_ls_matrix_type full
_refine_ls_number_parameters 460
_refine_ls_number_reflns 8113
_refine_ls_number_restraints 0
_refine_ls_restrained_S_all 1.252
_refine_ls_R_factor_all 0.0643
_refine_ls_R_factor_gt 0.0596
_refine_ls_shift/su_max 0.001
_refine_ls_shift/su_mean 0.000
_refine_ls_structure_factor_coef Fsqd
_refine_ls_weighting_details 'w=1/[\s^2^(Fo^2^)+(0.0004P)^2^+78.9997P] where P=(Fo^2^+2Fc^2^)/3'
_refine_ls_weighting_scheme calc
_refine_ls_wR_factor_gt 0.1159
_refine_ls_wR_factor_ref 0.1176
_reflns_Friedel_coverage 0.000
_reflns_number_gt 7518
_reflns_number_total 8113
_reflns_threshold_expression 'I > 2\s(I)'
_cod_data_source_file cs8b03271_si_004.cif
_cod_data_source_block 9ac
_cod_original_cell_volume 6537.1(15)
_cod_original_sg_symbol_H-M 'C 2/c'
_cod_database_code 4515745
_shelx_shelxl_version_number 2018/1
_shelx_space_group_comment
;
The symmetry employed for this shelxl refinement is uniquely defined
by the following loop, which should always be used as a source of
symmetry information in preference to the above space-group names.
They are only intended as comments.
;
_shelx_estimated_absorpt_t_min 0.736
_shelx_estimated_absorpt_t_max 0.923

loop_
_space_group_symop_operation_xyz
'x, y, z'
'-x, y, -z+1/2'
'x+1/2, y+1/2, z'
'-x+1/2, y+1/2, -z+1/2'
'-x, -y, -z'
'x, -y, z-1/2'
'-x+1/2, -y+1/2, -z'
'x+1/2, -y+1/2, z-1/2'

loop_
_atom_site_label
_atom_site_type_symbol
_atom_site_fract_x
_atom_site_fract_y
_atom_site_fract_z
_atom_site_U_iso_or_equiv
_atom_site_adp_type
_atom_site_occupancy
_atom_site_site_symmetry_order
_atom_site_calc_flag
_atom_site_refinement_flags_posn
_atom_site_refinement_flags_adp
_atom_site_refinement_flags_occupancy
_atom_site_disorder_assembly
_atom_site_disorder_group
C1 C 0.61154(14) 0.6913(4) 0.42658(12) 0.0119(7) Uani 1 1 d . . . . .
C2 C 0.56630(14) 0.7084(5) 0.44464(13) 0.0156(7) Uani 1 1 d . . . . .
H2 H 0.537232 0.662143 0.429428 0.019 Uiso 1 1 calc R U . . .
C3 C 0.56309(16) 0.7926(5) 0.48484(13) 0.0197(8) Uani 1 1 d . . . . .
H3 H 0.531901 0.806348 0.496764 0.024 Uiso 1 1 calc R U . . .
C4 C 0.60566(16) 0.8558(6) 0.50721(14) 0.0249(9) Uani 1 1 d . . . . .
H4 H 0.604316 0.910047 0.535281 0.030 Uiso 1 1 calc R U . . .
C5 C 0.64975(16) 0.8396(6) 0.48859(13) 0.0226(8) Uani 1 1 d . . . . .
H5 H 0.678981 0.885791 0.503531 0.027 Uiso 1 1 calc R U . . .
C6 C 0.69994(14) 0.7562(5) 0.42931(12) 0.0166(7) Uani 1 1 d . . . . .
C7 C 0.72944(14) 0.6154(5) 0.43441(12) 0.0168(8) Uani 1 1 d . . . . .
C8 C 0.77221(14) 0.6136(5) 0.41106(13) 0.0197(8) Uani 1 1 d . . . . .
H8 H 0.792642 0.518406 0.412563 0.024 Uiso 1 1 calc R U . . .
C9 C 0.78552(15) 0.7471(6) 0.38578(13) 0.0232(9) Uani 1 1 d . . . . .
C10 C 0.75646(16) 0.8867(6) 0.38413(14) 0.0224(9) Uani 1 1 d . . . . .
H10 H 0.766347 0.979482 0.367764 0.027 Uiso 1 1 calc R U . . .
C11 C 0.71298(15) 0.8949(5) 0.40586(13) 0.0187(8) Uani 1 1 d . . . . .
C12 C 0.71776(15) 0.4754(5) 0.46467(14) 0.0219(8) Uani 1 1 d . . . . .
H12A H 0.717363 0.515478 0.495621 0.033 Uiso 1 1 calc R U . . .
H12B H 0.743158 0.389921 0.463567 0.033 Uiso 1 1 calc R U . . .
H12C H 0.685163 0.429605 0.454538 0.033 Uiso 1 1 calc R U . . .
C13 C 0.83270(17) 0.7417(7) 0.36231(16) 0.0311(11) Uani 1 1 d . . . . .
H13A H 0.858560 0.805317 0.379619 0.047 Uiso 1 1 calc R U . . .
H13B H 0.826559 0.788744 0.332097 0.047 Uiso 1 1 calc R U . . .
H13C H 0.843630 0.627421 0.359975 0.047 Uiso 1 1 calc R U . . .
C14 C 0.68273(18) 1.0506(5) 0.40485(16) 0.0272(9) Uani 1 1 d . . . . .
H14A H 0.647406 1.023551 0.399286 0.041 Uiso 1 1 calc R U . . .
H14B H 0.692594 1.122319 0.380780 0.041 Uiso 1 1 calc R U . . .
H14C H 0.688524 1.107270 0.433830 0.041 Uiso 1 1 calc R U . . .
C15 C 0.63560(13) 0.6926(4) 0.33337(12) 0.0126(7) Uani 1 1 d . . . . .
C16 C 0.67118(14) 0.6356(5) 0.30586(12) 0.0157(7) Uani 1 1 d . . . . .
H16 H 0.687394 0.533734 0.312340 0.019 Uiso 1 1 calc R U . . .
C17 C 0.68292(14) 0.7281(5) 0.26896(13) 0.0168(7) Uani 1 1 d . . . . .
C18 C 0.65992(14) 0.8770(5) 0.25905(13) 0.0170(8) Uani 1 1 d . . . . .
H18 H 0.667833 0.939249 0.233704 0.020 Uiso 1 1 calc R U . . .
C19 C 0.62514(14) 0.9337(5) 0.28679(12) 0.0156(7) Uani 1 1 d . . . . .
C20 C 0.61274(14) 0.8441(5) 0.32364(12) 0.0154(7) Uani 1 1 d . . . . .
H20 H 0.588805 0.885407 0.342246 0.018 Uiso 1 1 calc R U . . .
C21 C 0.72171(16) 0.6644(6) 0.24036(14) 0.0237(9) Uani 1 1 d . . . . .
C22 C 0.60069(17) 1.0980(6) 0.27689(14) 0.0242(9) Uani 1 1 d . . . . .
C23 C 0.55880(13) 0.4854(5) 0.36396(12) 0.0132(7) Uani 1 1 d . . . . .
C24 C 0.52289(14) 0.5684(5) 0.33635(13) 0.0173(8) Uani 1 1 d . . . . .
H24 H 0.530394 0.671937 0.323869 0.021 Uiso 1 1 calc R U . . .
C25 C 0.47614(15) 0.4999(5) 0.32707(13) 0.0184(8) Uani 1 1 d . . . . .
C26 C 0.46435(14) 0.3481(5) 0.34432(13) 0.0182(8) Uani 1 1 d . . . . .
H26 H 0.432426 0.301237 0.337279 0.022 Uiso 1 1 calc R U . . .
C27 C 0.49995(14) 0.2662(5) 0.37195(12) 0.0137(7) Uani 1 1 d . . . . .
C28 C 0.54686(14) 0.3325(5) 0.38172(12) 0.0148(7) Uani 1 1 d . . . . .
H28 H 0.571012 0.274092 0.400511 0.018 Uiso 1 1 calc R U . . .
C29 C 0.43801(17) 0.5880(7) 0.29622(16) 0.0313(11) Uani 1 1 d . . . . .
C30 C 0.48853(15) 0.1022(5) 0.39118(14) 0.0200(8) Uani 1 1 d . . . . .
F1 F 0.71325(10) 0.5090(4) 0.22770(10) 0.0340(7) Uani 1 1 d . . . . .
F2 F 0.76682(9) 0.6648(4) 0.26309(10) 0.0368(7) Uani 1 1 d . . . . .
F3 F 0.72547(13) 0.7527(4) 0.20343(10) 0.0473(9) Uani 1 1 d . . . . .
F4 F 0.62225(15) 1.2156(4) 0.30292(13) 0.0580(10) Uani 1 1 d . . . . .
F5 F 0.60386(15) 1.1458(4) 0.23509(10) 0.0537(10) Uani 1 1 d . . . . .
F6 F 0.55351(12) 1.0999(4) 0.28494(13) 0.0516(10) Uani 1 1 d . . . . .
F10 F 0.44082(10) 0.0696(4) 0.38907(12) 0.0424(8) Uani 1 1 d . . . . .
F11 F 0.50585(12) 0.0912(4) 0.43484(9) 0.0372(7) Uani 1 1 d . . . . .
F12 F 0.51074(13) -0.0202(3) 0.37106(11) 0.0413(8) Uani 1 1 d . . . . .
F13 F 0.44976(14) 0.5044(5) 0.45054(15) 0.0634(11) Uani 1 1 d . . . . .
F14 F 0.44465(10) 0.8244(4) 0.46210(12) 0.0418(8) Uani 1 1 d . . . . .
F15 F 0.35202(13) 0.4817(4) 0.45201(11) 0.0464(8) Uani 1 1 d . . . . .
F16 F 0.40378(11) 0.6286(4) 0.51817(9) 0.0353(7) Uani 1 1 d . . . . .
F17 F 0.39088(19) 0.6800(7) 0.39423(12) 0.0894(17) Uani 1 1 d . . . . .
F18 F 0.34644(11) 0.8042(4) 0.46192(13) 0.0475(9) Uani 1 1 d . . . . .
N1 N 0.65256(12) 0.7594(4) 0.44945(10) 0.0145(6) Uani 1 1 d . . . . .
P1 P 0.62244(3) 0.55361(12) 0.37913(3) 0.01239(18) Uani 1 1 d . . . . .
Sb1 Sb 0.39785(2) 0.65491(4) 0.45600(2) 0.02487(8) Uani 1 1 d . . . . .
F7A F 0.4388(2) 0.7603(7) 0.30688(19) 0.0281(12) Uiso 0.5 1 d . . P A 1
F8A F 0.4445(2) 0.5853(9) 0.2555(2) 0.0386(15) Uiso 0.5 1 d . . P A 1
F9A F 0.3924(2) 0.5768(9) 0.3087(2) 0.0275(15) Uiso 0.5 1 d . . P A 1
F7B F 0.4498(3) 0.7344(9) 0.2871(2) 0.0423(15) Uiso 0.5 1 d . . P A 2
F8B F 0.4384(2) 0.5097(9) 0.2524(2) 0.0334(13) Uiso 0.5 1 d . . P A 2
F9B F 0.3925(2) 0.5351(8) 0.3000(2) 0.0237(14) Uiso 0.5 1 d . . P A 2

loop_
_atom_site_aniso_label
_atom_site_aniso_U_11
_atom_site_aniso_U_22
_atom_site_aniso_U_33
_atom_site_aniso_U_23
_atom_site_aniso_U_13
_atom_site_aniso_U_12
C1 0.0157(17) 0.0079(16) 0.0121(15) 0.0016(12) 0.0006(13) -0.0007(13)
C2 0.0142(17) 0.0129(17) 0.0193(17) 0.0026(14) 0.0001(14) -0.0003(14)
C3 0.0200(19) 0.0187(19) 0.0212(19) 0.0027(15) 0.0066(15) 0.0039(16)
C4 0.029(2) 0.026(2) 0.0201(19) -0.0070(17) 0.0047(16) 0.0021(19)
C5 0.023(2) 0.024(2) 0.0198(18) -0.0076(17) 0.0000(15) -0.0064(18)
C6 0.0139(18) 0.021(2) 0.0147(16) -0.0012(15) -0.0004(13) -0.0065(15)
C7 0.0151(18) 0.020(2) 0.0144(16) 0.0004(14) -0.0017(13) -0.0033(15)
C8 0.0121(17) 0.027(2) 0.0194(18) 0.0005(16) -0.0029(14) -0.0017(16)
C9 0.0152(19) 0.036(3) 0.0181(18) 0.0004(17) 0.0005(14) -0.0081(18)
C10 0.022(2) 0.025(2) 0.0190(18) 0.0042(16) 0.0000(15) -0.0096(17)
C11 0.0182(19) 0.0167(19) 0.0204(18) 0.0007(15) -0.0029(15) -0.0052(15)
C12 0.0187(19) 0.021(2) 0.025(2) 0.0070(17) -0.0003(15) -0.0006(16)
C13 0.019(2) 0.046(3) 0.029(2) 0.002(2) 0.0069(17) -0.005(2)
C14 0.033(2) 0.017(2) 0.031(2) 0.0000(18) -0.0002(18) -0.0069(18)
C15 0.0126(16) 0.0124(17) 0.0125(15) -0.0021(13) -0.0004(13) -0.0036(13)
C16 0.0148(17) 0.0125(18) 0.0197(17) -0.0019(14) 0.0012(14) -0.0021(14)
C17 0.0141(18) 0.0187(19) 0.0180(17) -0.0052(15) 0.0039(14) -0.0035(15)
C18 0.0179(18) 0.0175(19) 0.0160(17) -0.0002(14) 0.0038(14) -0.0040(15)
C19 0.0175(18) 0.0130(18) 0.0164(17) 0.0004(14) 0.0010(14) -0.0006(15)
C20 0.0147(17) 0.0157(17) 0.0159(16) -0.0015(15) 0.0016(13) 0.0008(15)
C21 0.021(2) 0.024(2) 0.027(2) -0.0019(18) 0.0100(16) 0.0015(18)
C22 0.030(2) 0.023(2) 0.0212(19) 0.0056(17) 0.0086(17) 0.0085(18)
C23 0.0109(16) 0.0142(17) 0.0143(16) -0.0020(14) 0.0002(13) -0.0024(14)
C24 0.0164(18) 0.0160(19) 0.0191(18) 0.0056(15) -0.0010(14) -0.0038(15)
C25 0.0158(18) 0.021(2) 0.0184(18) 0.0047(15) -0.0005(14) -0.0019(16)
C26 0.0143(17) 0.023(2) 0.0175(17) -0.0020(16) 0.0013(13) -0.0045(16)
C27 0.0124(17) 0.0120(17) 0.0175(17) -0.0018(14) 0.0060(13) -0.0028(14)
C28 0.0160(17) 0.0130(17) 0.0154(16) -0.0013(14) 0.0021(13) 0.0008(15)
C29 0.019(2) 0.044(3) 0.029(2) 0.020(2) -0.0048(17) -0.007(2)
C30 0.0162(19) 0.0159(19) 0.029(2) 0.0009(16) 0.0078(16) 0.0000(15)
F1 0.0311(15) 0.0304(15) 0.0423(16) -0.0191(13) 0.0136(12) -0.0007(12)
F2 0.0168(12) 0.0420(17) 0.0527(18) -0.0129(15) 0.0091(12) -0.0002(13)
F3 0.059(2) 0.050(2) 0.0376(16) 0.0169(15) 0.0348(15) 0.0239(17)
F4 0.080(3) 0.0187(15) 0.071(2) -0.0091(16) -0.017(2) 0.0122(17)
F5 0.087(3) 0.046(2) 0.0324(16) 0.0241(15) 0.0265(16) 0.038(2)
F6 0.0339(17) 0.044(2) 0.080(2) 0.0295(18) 0.0238(16) 0.0228(15)
F10 0.0211(14) 0.0305(16) 0.075(2) 0.0238(16) 0.0022(14) -0.0088(12)
F11 0.0560(19) 0.0264(15) 0.0290(14) 0.0103(12) 0.0026(13) -0.0107(14)
F12 0.057(2) 0.0160(14) 0.0551(19) -0.0006(13) 0.0304(16) 0.0033(13)
F13 0.055(2) 0.041(2) 0.101(3) -0.007(2) 0.046(2) 0.0073(18)
F14 0.0243(14) 0.0252(15) 0.076(2) 0.0207(15) 0.0075(14) -0.0081(12)
F15 0.052(2) 0.0359(18) 0.054(2) -0.0194(15) 0.0143(16) -0.0235(16)
F16 0.0401(16) 0.0393(17) 0.0258(13) 0.0113(12) -0.0011(11) -0.0065(14)
F17 0.113(4) 0.129(5) 0.0266(18) 0.017(2) 0.008(2) -0.030(3)
F18 0.0275(15) 0.0251(16) 0.088(3) 0.0135(16) -0.0068(16) 0.0027(12)
N1 0.0135(15) 0.0143(15) 0.0154(14) 0.0005(12) 0.0001(11) -0.0006(12)
P1 0.0111(4) 0.0117(4) 0.0143(4) 0.0000(3) 0.0004(3) -0.0013(3)
Sb1 0.02815(15) 0.02427(15) 0.02304(14) 0.00464(12) 0.00698(11) -0.00569(13)

loop_
_atom_type_symbol
_atom_type_description
_atom_type_scat_dispersion_real
_atom_type_scat_dispersion_imag
_atom_type_scat_source
C C 0.0033 0.0016 'International Tables Vol C Tables 4.2.6.8 and 6.1.1.4'
H H 0.0000 0.0000 'International Tables Vol C Tables 4.2.6.8 and 6.1.1.4'
F F 0.0171 0.0103 'International Tables Vol C Tables 4.2.6.8 and 6.1.1.4'
N N 0.0061 0.0033 'International Tables Vol C Tables 4.2.6.8 and 6.1.1.4'
P P 0.1023 0.0942 'International Tables Vol C Tables 4.2.6.8 and 6.1.1.4'
Sb Sb -0.5866 1.5461 'International Tables Vol C Tables 4.2.6.8 and 6.1.1.4'

loop_
_exptl_crystal_face_index_h
_exptl_crystal_face_index_k
_exptl_crystal_face_index_l
_exptl_crystal_face_perp_dist
-1.00 0.00 0.00 0.0400
1.00 0.00 0.00 0.0400
0.00 1.00 0.00 0.1600
0.00 -1.00 0.00 0.1600
1.00 0.00 -1.00 0.0400
-1.00 0.00 1.00 0.0400

loop_
_geom_angle_atom_site_label_1
_geom_angle_atom_site_label_2
_geom_angle_atom_site_label_3
_geom_angle
N1 C1 C2 118.1(3)
N1 C1 P1 116.8(3)
C2 C1 P1 124.3(3)
C1 C2 C3 120.6(4)
C4 C3 C2 119.3(4)
C5 C4 C3 119.3(4)
N1 C5 C4 121.2(4)
C11 C6 C7 123.6(4)
C11 C6 N1 117.5(4)
C7 C6 N1 118.8(3)
C6 C7 C8 116.3(4)
C6 C7 C12 122.6(4)
C8 C7 C12 121.0(4)
C9 C8 C7 121.7(4)
C10 C9 C8 119.4(4)
C10 C9 C13 120.6(4)
C8 C9 C13 119.9(4)
C9 C10 C11 121.6(4)
C6 C11 C10 117.2(4)
C6 C11 C14 122.2(4)
C10 C11 C14 120.6(4)
C16 C15 C20 119.0(3)
C16 C15 P1 114.9(3)
C20 C15 P1 126.0(3)
C17 C16 C15 120.1(4)
C18 C17 C16 120.9(4)
C18 C17 C21 120.3(4)
C16 C17 C21 118.8(4)
C17 C18 C19 118.7(4)
C20 C19 C18 121.5(4)
C20 C19 C22 119.3(4)
C18 C19 C22 119.1(3)
C19 C20 C15 119.7(3)
F3 C21 F1 107.6(4)
F3 C21 F2 106.6(4)
F1 C21 F2 105.7(4)
F3 C21 C17 113.1(4)
F1 C21 C17 112.2(4)
F2 C21 C17 111.2(3)
F5 C22 F6 108.2(4)
F5 C22 F4 106.1(4)
F6 C22 F4 105.4(4)
F5 C22 C19 112.6(4)
F6 C22 C19 112.9(4)
F4 C22 C19 111.1(4)
C24 C23 C28 118.9(3)
C24 C23 P1 126.3(3)
C28 C23 P1 114.8(3)
C25 C24 C23 119.9(4)
C26 C25 C24 121.3(4)
C26 C25 C29 119.0(4)
C24 C25 C29 119.6(4)
C27 C26 C25 118.7(4)
C26 C27 C28 121.0(4)
C26 C27 C30 120.2(3)
C28 C27 C30 118.9(4)
C27 C28 C23 120.2(4)
F7B C29 F9B 125.4(6)
F8A C29 F9A 119.3(5)
F8A C29 F7A 103.5(5)
F9A C29 F7A 90.0(5)
F7B C29 F8B 101.3(5)
F9B C29 F8B 90.8(5)
F8A C29 C25 116.3(5)
F7B C29 C25 114.1(5)
F9B C29 C25 112.7(4)
F9A C29 C25 113.6(4)
F7A C29 C25 109.5(4)
F8B C29 C25 106.4(5)
F10 C30 F12 107.9(4)
F10 C30 F11 106.8(3)
F12 C30 F11 104.6(4)
F10 C30 C27 113.4(3)
F12 C30 C27 112.2(3)
F11 C30 C27 111.4(3)
C5 N1 C1 121.6(3)
C5 N1 C6 118.9(3)
C1 N1 C6 119.3(3)
C23 P1 C15 104.08(17)
C23 P1 C1 99.45(17)
C15 P1 C1 104.50(16)
F17 Sb1 F16 179.05(18)
F17 Sb1 F18 90.6(2)
F16 Sb1 F18 88.88(15)
F17 Sb1 F14 91.41(19)
F16 Sb1 F14 89.39(14)
F18 Sb1 F14 90.78(14)
F17 Sb1 F15 90.62(19)
F16 Sb1 F15 88.59(14)
F18 Sb1 F15 90.11(15)
F14 Sb1 F15 177.78(16)
F17 Sb1 F13 89.9(2)
F16 Sb1 F13 90.66(17)
F18 Sb1 F13 179.53(19)
F14 Sb1 F13 89.17(15)
F15 Sb1 F13 89.93(17)

loop_
_geom_bond_atom_site_label_1
_geom_bond_atom_site_label_2
_geom_bond_distance
C1 N1 1.367(5)
C1 C2 1.386(5)
C1 P1 1.849(4)
C2 C3 1.390(5)
C3 C4 1.378(6)
C4 C5 1.365(6)
C5 N1 1.346(5)
C6 C11 1.390(5)
C6 C7 1.397(6)
C6 N1 1.462(5)
C7 C8 1.401(5)
C7 C12 1.504(5)
C8 C9 1.388(6)
C9 C10 1.380(7)
C9 C13 1.508(6)
C10 C11 1.393(6)
C11 C14 1.507(6)
C15 C16 1.397(5)
C15 C20 1.398(5)
C15 P1 1.831(4)
C16 C17 1.393(5)
C17 C18 1.382(6)
C17 C21 1.501(5)
C18 C19 1.385(5)
C19 C20 1.384(5)
C19 C22 1.510(6)
C21 F3 1.326(5)
C21 F1 1.334(5)
C21 F2 1.343(5)
C22 F5 1.316(5)
C22 F6 1.318(5)
C22 F4 1.334(6)
C23 C24 1.392(5)
C23 C28 1.401(5)
C23 P1 1.827(4)
C24 C25 1.387(5)
C25 C26 1.386(6)
C25 C29 1.503(6)
C26 C27 1.383(5)
C27 C28 1.385(5)
C27 C30 1.496(5)
C29 F8A 1.242(8)
C29 F7B 1.269(8)
C29 F9B 1.319(8)
C29 F9A 1.321(8)
C29 F7A 1.437(8)
C29 F8B 1.455(8)
C30 F10 1.313(5)
C30 F12 1.333(5)
C30 F11 1.348(5)
F13 Sb1 1.881(4)
F14 Sb1 1.870(3)
F15 Sb1 1.874(3)
F16 Sb1 1.860(3)
F17 Sb1 1.847(4)
F18 Sb1 1.866(3)
